data_7059747
loop_
_publ_author_name
'Smith, Jermaine A.'
'Singh-Wilmot, Marvadeen A.'
'Carter, Korey P.'
'Cahill, Christopher L.'
'Ridenour, J. August'

_publ_section_title
;
 Supramolecular assembly of lanthanide-2,3,5,6-tetrafluoroterephthalic
 acid coordination polymers via fluorine&#x22EF;fluorine interactions: a
 platform for luminescent detection of Fe3+ and nitroaromatic compounds
;
_journal_issue 28
_journal_name_full 'New Journal of Chemistry'
_journal_page_first 12317
_journal_page_last 12330
_journal_paper_doi 10.1039/D0NJ02604B
_journal_volume 44
_journal_year 2020
_chemical_formula_sum 'C12 H6 F6 O9 Sm'
_chemical_formula_weight 558.52
_space_group_crystal_system monoclinic
_space_group_IT_number 12
_space_group_name_Hall '-I 2y'
_space_group_name_H-M_alt 'I 1 2/m 1'
_atom_sites_solution_hydrogens difmap
_audit_creation_method SHELXL-2014
_audit_update_record
;
2019-06-20 deposited with the CCDC.	2020-06-30 downloaded from the CCDC.
;
_cell_angle_alpha 90
_cell_angle_beta 107.051(8)
_cell_angle_gamma 90
_cell_formula_units_Z 4
_cell_length_a 11.6844(9)
_cell_length_b 11.2772(5)
_cell_length_c 11.8934(6)
_cell_measurement_reflns_used 7799
_cell_measurement_temperature 293(2)
_cell_measurement_theta_max 56.743
_cell_measurement_theta_min 5.087
_cell_volume 1498.28(17)
_computing_cell_refinement 'SAINT, Bruker-AXS'
_computing_data_collection 'APEX, Bruker-AXS'
_computing_data_reduction 'SAINT, Bruker-AXS'
_computing_molecular_graphics 'WINGX (Farrugia, 2012)'
_computing_publication_material 'Crystal Maker (Palmer, 2009)'
_computing_structure_refinement 'SHELXL-2014 (Sheldrick, 2014)'
_computing_structure_solution 'SIR92 (Guagliardi, 1994)'
_diffrn_ambient_temperature 293(2)
_diffrn_measured_fraction_theta_full 1.000
_diffrn_measured_fraction_theta_max 0.999
_diffrn_measurement_device_type 'Bruker APEX II CCD'
_diffrn_measurement_method 'omega scans'
_diffrn_radiation_probe x-ray
_diffrn_radiation_type MoK\a
_diffrn_radiation_wavelength 0.71073
_diffrn_reflns_av_R_equivalents 0.0228
_diffrn_reflns_av_unetI/netI 0.0205
_diffrn_reflns_Laue_measured_fraction_full 1.000
_diffrn_reflns_Laue_measured_fraction_max 0.999
_diffrn_reflns_limit_h_max 15
_diffrn_reflns_limit_h_min -15
_diffrn_reflns_limit_k_max 15
_diffrn_reflns_limit_k_min -14
_diffrn_reflns_limit_l_max 15
_diffrn_reflns_limit_l_min -15
_diffrn_reflns_number 7799
_diffrn_reflns_point_group_measured_fraction_full 1.000
_diffrn_reflns_point_group_measured_fraction_max 0.999
_diffrn_reflns_theta_full 25.500
_diffrn_reflns_theta_max 28.395
_diffrn_reflns_theta_min 2.149
_diffrn_source 'fine-focus sealed tube'
_exptl_absorpt_coefficient_mu 4.043
_exptl_absorpt_correction_T_max 0.7457
_exptl_absorpt_correction_T_min 0.5979
_exptl_absorpt_correction_type empirical
_exptl_absorpt_process_details 'SADABS (Sheldrick, 2015)'
_exptl_crystal_colour Colorless
_exptl_crystal_density_diffrn 2.476
_exptl_crystal_description 'Rectangular Block'
_exptl_crystal_F_000 1064
_exptl_crystal_recrystallization_method 'Slow Evaporation'
_exptl_crystal_size_max 0.45
_exptl_crystal_size_mid 0.28
_exptl_crystal_size_min 0.12
_refine_diff_density_max 1.303
_refine_diff_density_min -0.645
_refine_diff_density_rms 0.113
_refine_ls_extinction_method none
_refine_ls_goodness_of_fit_ref 1.059
_refine_ls_hydrogen_treatment refall
_refine_ls_matrix_type full
_refine_ls_number_parameters 148
_refine_ls_number_reflns 1966
_refine_ls_number_restraints 2
_refine_ls_restrained_S_all 1.060
_refine_ls_R_factor_all 0.0236
_refine_ls_R_factor_gt 0.0214
_refine_ls_shift/su_max 0.001
_refine_ls_shift/su_mean 0.000
_refine_ls_structure_factor_coef Fsqd
_refine_ls_weighting_details 'w=1/[\s^2^(Fo^2^)+(0.0304P)^2^+4.0740P] where P=(Fo^2^+2Fc^2^)/3'
_refine_ls_weighting_scheme calc
_refine_ls_wR_factor_gt 0.0537
_refine_ls_wR_factor_ref 0.0547
_reflns_Friedel_coverage 0.000
_reflns_number_gt 1861
_reflns_number_total 1966
_reflns_threshold_expression 'I > 2\s(I)'
_cod_data_source_file d0nj02604b2.cif
_cod_data_source_block Compound_5
_cod_depositor_comments
;Adding full bibliography for 7059744--7059757.cif.

 Adding full bibliography for 7059744--7059757.cif.
;
_cod_original_cell_volume 1498.28(16)
_cod_original_sg_symbol_H-M 'I 2/m'
_cod_database_code 7059747
_shelx_space_group_comment
;
The symmetry employed for this shelxl refinement is uniquely defined
by the following loop, which should always be used as a source of
symmetry information in preference to the above space-group names.
They are only intended as comments.
;
_shelxl_version_number 2014-1

loop_
_space_group_symop_operation_xyz
'x, y, z'
'-x, y, -z'
'x+1/2, y+1/2, z+1/2'
'-x+1/2, y+1/2, -z+1/2'
'-x, -y, -z'
'x, -y, z'
'-x+1/2, -y+1/2, -z+1/2'
'x+1/2, -y+1/2, z+1/2'

loop_
_atom_site_label
_atom_site_type_symbol
_atom_site_fract_x
_atom_site_fract_y
_atom_site_fract_z
_atom_site_U_iso_or_equiv
_atom_site_adp_type
_atom_site_occupancy
_atom_site_site_symmetry_order
_atom_site_calc_flag
_atom_site_refinement_flags_posn
_atom_site_refinement_flags_adp
_atom_site_refinement_flags_occupancy
_atom_site_disorder_assembly
_atom_site_disorder_group
Sm1 Sm 0.12690(2) 0.0000 0.16214(2) 0.01502(7) Uani 1 2 d S T P . .
O1 O -0.0567(3) 0.0000 0.2366(3) 0.0415(9) Uani 1 2 d S T P . .
OW1 O 0.1815(2) 0.1312(2) 0.3363(2) 0.0375(6) Uani 1 1 d D . . . .
C1 C -0.1336(4) 0.0000 0.1392(4) 0.0238(9) Uani 1 2 d S T P . .
C2 C -0.2648(4) 0.0000 0.1354(4) 0.0242(9) Uani 1 2 d S T P . .
O3 O 0.0623(2) -0.19412(19) 0.0932(2) 0.0331(5) Uani 1 1 d . . . . .
O2 O -0.1073(3) 0.0000 0.0439(3) 0.0257(6) Uani 1 2 d S T P . .
O4 O 0.3185(2) -0.0965(2) 0.1613(3) 0.0395(6) Uani 1 1 d . . . . .
F1 F -0.2718(2) 0.2075(2) 0.1312(3) 0.0550(7) Uani 1 1 d . . . . .
F3 F -0.1448(2) -0.3806(2) 0.1011(2) 0.0494(6) Uani 1 1 d . . . . .
C7 C 0.0000 -0.2487(4) 0.0000 0.0252(9) Uani 1 2 d S T P . .
C3 C -0.3255(3) 0.1042(3) 0.1363(3) 0.0295(7) Uani 1 1 d . . . . .
C6 C 0.3693(4) 0.0000 0.1577(4) 0.0256(9) Uani 1 2 d S T P . .
C5 C 0.4961(4) 0.0000 0.1470(4) 0.0239(9) Uani 1 2 d S T P . .
C8 C 0.0000 -0.3759(4) 0.0000 0.0299(10) Uani 1 2 d S T P . .
F2 F -0.4921(2) 0.2107(2) 0.1431(3) 0.0551(7) Uani 1 1 d . . . . .
C4 C -0.4422(3) 0.1044(3) 0.1426(3) 0.0291(7) Uani 1 1 d . . . . .
C9 C -0.0721(3) -0.4380(3) 0.0507(3) 0.0310(7) Uani 1 1 d . . . . .
OW2 O 0.1195(5) 0.0000 0.5237(5) 0.0860(18) Uani 1 2 d S T P . .
HW1 H 0.168(4) 0.2135(19) 0.338(5) 0.069(16) Uiso 1 1 d D . . . .
HW2 H 0.154(8) 0.079(6) 0.387(7) 0.21(5) Uiso 1 1 d D . . . .

loop_
_atom_site_aniso_label
_atom_site_aniso_U_11
_atom_site_aniso_U_22
_atom_site_aniso_U_33
_atom_site_aniso_U_23
_atom_site_aniso_U_13
_atom_site_aniso_U_12
Sm1 0.01129(10) 0.01624(11) 0.01832(11) 0.000 0.00559(7) 0.000
O1 0.0175(15) 0.086(3) 0.0217(16) 0.000 0.0059(13) 0.000
OW1 0.0397(14) 0.0409(15) 0.0301(12) -0.0118(11) 0.0077(11) 0.0055(12)
C1 0.0159(18) 0.035(2) 0.023(2) 0.000 0.0100(16) 0.000
C2 0.0150(18) 0.040(2) 0.020(2) 0.000 0.0088(15) 0.000
O3 0.0443(14) 0.0179(11) 0.0293(12) -0.0017(9) -0.0013(10) -0.0051(10)
O2 0.0196(14) 0.0396(18) 0.0225(15) 0.000 0.0132(12) 0.000
O4 0.0202(11) 0.0403(14) 0.0640(17) 0.0154(13) 0.0218(11) 0.0060(10)
F1 0.0392(12) 0.0370(12) 0.102(2) -0.0057(13) 0.0406(14) -0.0120(10)
F3 0.0581(15) 0.0359(12) 0.0604(15) -0.0038(11) 0.0272(12) 0.0103(11)
C7 0.031(2) 0.029(2) 0.0135(18) 0.000 0.0039(16) 0.000
C3 0.0206(14) 0.0342(17) 0.0382(17) -0.0028(14) 0.0156(13) -0.0048(13)
C6 0.0131(18) 0.042(3) 0.024(2) 0.000 0.0091(16) 0.000
C5 0.0149(18) 0.036(2) 0.023(2) 0.000 0.0085(15) 0.000
C8 0.035(2) 0.017(2) 0.032(2) 0.000 0.0009(19) 0.000
F2 0.0381(12) 0.0319(12) 0.110(2) -0.0015(13) 0.0442(14) 0.0049(9)
C4 0.0195(14) 0.0327(17) 0.0379(17) -0.0014(14) 0.0129(13) 0.0028(12)
C9 0.0337(17) 0.0273(17) 0.0309(16) -0.0037(13) 0.0079(13) 0.0023(13)
OW2 0.082(4) 0.109(5) 0.075(4) 0.000 0.036(3) 0.000

loop_
_atom_type_symbol
_atom_type_description
_atom_type_scat_dispersion_real
_atom_type_scat_dispersion_imag
_atom_type_scat_source
C C 0.0033 0.0016 'International Tables Vol C Tables 4.2.6.8 and 6.1.1.4'
H H 0.0000 0.0000 'International Tables Vol C Tables 4.2.6.8 and 6.1.1.4'
O O 0.0106 0.0060 'International Tables Vol C Tables 4.2.6.8 and 6.1.1.4'
F F 0.0171 0.0103 'International Tables Vol C Tables 4.2.6.8 and 6.1.1.4'
Sm Sm -0.1638 3.4418 'International Tables Vol C Tables 4.2.6.8 and 6.1.1.4'

loop_
_geom_angle_atom_site_label_1
_geom_angle_atom_site_label_2
_geom_angle_atom_site_label_3
_geom_angle
_geom_angle_site_symmetry_1
_geom_angle_site_symmetry_3
_geom_angle_publ_flag
O3 Sm1 O3 133.63(11) . 6 ?
O3 Sm1 O2 73.84(6) . 5 ?
O3 Sm1 O2 73.84(6) 6 5 ?
O3 Sm1 OW1 144.75(9) . . ?
O3 Sm1 OW1 73.53(9) 6 . ?
O2 Sm1 OW1 141.40(7) 5 . ?
O3 Sm1 OW1 73.53(9) . 6 ?
O3 Sm1 OW1 144.75(9) 6 6 ?
O2 Sm1 OW1 141.40(7) 5 6 ?
OW1 Sm1 OW1 73.52(14) . 6 ?
O3 Sm1 O4 126.46(8) . 6 ?
O3 Sm1 O4 77.95(9) 6 6 ?
O2 Sm1 O4 79.18(9) 5 6 ?
OW1 Sm1 O4 74.36(9) . 6 ?
OW1 Sm1 O4 104.66(9) 6 6 ?
O3 Sm1 O4 77.95(9) . . ?
O3 Sm1 O4 126.46(8) 6 . ?
O2 Sm1 O4 79.18(9) 5 . ?
OW1 Sm1 O4 104.66(9) . . ?
OW1 Sm1 O4 74.36(9) 6 . ?
O4 Sm1 O4 51.80(12) 6 . ?
O3 Sm1 O1 84.61(7) . . ?
O3 Sm1 O1 84.61(7) 6 . ?
O2 Sm1 O1 121.21(10) 5 . ?
OW1 Sm1 O1 75.27(9) . . ?
OW1 Sm1 O1 75.27(9) 6 . ?
O4 Sm1 O1 148.18(7) 6 . ?
O4 Sm1 O1 148.18(7) . . ?
O3 Sm1 O2 69.41(6) . . ?
O3 Sm1 O2 69.41(6) 6 . ?
O2 Sm1 O2 71.77(10) 5 . ?
OW1 Sm1 O2 114.32(8) . . ?
OW1 Sm1 O2 114.32(8) 6 . ?
O4 Sm1 O2 140.97(8) 6 . ?
O4 Sm1 O2 140.97(8) . . ?
O1 Sm1 O2 49.45(9) . . ?
O3 Sm1 C6 102.11(7) . . ?
O3 Sm1 C6 102.11(7) 6 . ?
O2 Sm1 C6 77.18(11) 5 . ?
OW1 Sm1 C6 90.09(9) . . ?
OW1 Sm1 C6 90.09(9) 6 . ?
O4 Sm1 C6 25.91(6) 6 . ?
O4 Sm1 C6 25.91(6) . . ?
O1 Sm1 C6 161.60(12) . . ?
O2 Sm1 C6 148.95(11) . . ?
O3 Sm1 C1 75.90(7) . . ?
O3 Sm1 C1 75.90(7) 6 . ?
O2 Sm1 C1 96.79(11) 5 . ?
OW1 Sm1 C1 94.73(9) . . ?
OW1 Sm1 C1 94.73(9) 6 . ?
O4 Sm1 C1 153.61(6) 6 . ?
O4 Sm1 C1 153.61(6) . . ?
O1 Sm1 C1 24.42(11) . . ?
O2 Sm1 C1 25.02(10) . . ?
C6 Sm1 C1 173.97(11) . . ?
C1 O1 Sm1 97.4(3) . . ?
Sm1 OW1 HW1 127(3) . . ?
Sm1 OW1 HW2 96(5) . . ?
HW1 OW1 HW2 120(6) . . ?
O1 C1 O2 122.6(4) . . ?
O1 C1 C2 118.5(4) . . ?
O2 C1 C2 118.9(4) . . ?
O1 C1 Sm1 58.2(2) . . ?
O2 C1 Sm1 64.5(2) . . ?
C2 C1 Sm1 176.6(3) . . ?
C3 C2 C3 117.6(4) 6 . ?
C3 C2 C1 121.17(19) 6 . ?
C3 C2 C1 121.17(19) . . ?
C7 O3 Sm1 141.0(2) . . ?
C1 O2 Sm1 161.3(3) . 5 ?
C1 O2 Sm1 90.5(2) . . ?
Sm1 O2 Sm1 108.23(10) 5 . ?
C6 O4 Sm1 93.2(2) . . ?
O3 C7 O3 123.0(4) 2 . ?
O3 C7 C8 118.5(2) 2 . ?
O3 C7 C8 118.5(2) . . ?
F1 C3 C2 119.8(3) . . ?
F1 C3 C4 119.0(3) . . ?
C2 C3 C4 121.2(3) . . ?
O4 C6 O4 121.7(4) . 6 ?
O4 C6 C5 119.17(19) . . ?
O4 C6 C5 119.17(19) 6 . ?
O4 C6 Sm1 60.87(19) . . ?
O4 C6 Sm1 60.87(19) 6 . ?
C5 C6 Sm1 176.4(3) . . ?
C4 C5 C4 115.9(4) 1_655 6_655 ?
C4 C5 C6 122.07(18) 1_655 . ?
C4 C5 C6 122.07(18) 6_655 . ?
C9 C8 C9 118.3(4) 2 . ?
C9 C8 C7 120.9(2) 2 . ?
C9 C8 C7 120.9(2) . . ?
F2 C4 C3 116.0(3) . . ?
F2 C4 C5 122.0(3) . 1_455 ?
C3 C4 C5 122.0(3) . 1_455 ?
F3 C9 C8 120.3(3) . . ?
F3 C9 C9 118.85(18) . 6_545 ?
C8 C9 C9 120.9(2) . 6_545 ?

loop_
_geom_bond_atom_site_label_1
_geom_bond_atom_site_label_2
_geom_bond_distance
_geom_bond_site_symmetry_2
_geom_bond_publ_flag
Sm1 O3 2.381(2) . ?
Sm1 O3 2.381(2) 6 ?
Sm1 O2 2.394(3) 5 ?
Sm1 OW1 2.472(2) . ?
Sm1 OW1 2.472(2) 6 ?
Sm1 O4 2.492(2) 6 ?
Sm1 O4 2.492(2) . ?
Sm1 O1 2.549(3) . ?
Sm1 O2 2.685(3) . ?
Sm1 C6 2.848(4) . ?
Sm1 C1 2.976(4) . ?
O1 C1 1.241(5) . ?
OW1 HW1 0.944(19) . ?
OW1 HW2 0.96(2) . ?
C1 O2 1.259(5) . ?
C1 C2 1.520(5) . ?
C2 C3 1.374(4) 6 ?
C2 C3 1.374(4) . ?
O3 C7 1.290(3) . ?
O2 Sm1 2.394(3) 5 ?
O4 C6 1.247(3) . ?
F1 C3 1.333(4) . ?
F3 C9 1.341(4) . ?
C7 O3 1.290(3) 2 ?
C7 C8 1.434(6) . ?
C3 C4 1.388(4) . ?
C6 O4 1.247(3) 6 ?
C6 C5 1.524(5) . ?
C5 C4 1.389(4) 1_655 ?
C5 C4 1.389(4) 6_655 ?
C8 C9 1.364(4) 2 ?
C8 C9 1.364(4) . ?
F2 C4 1.334(4) . ?
C4 C5 1.389(4) 1_455 ?
C9 C9 1.399(7) 6_545 ?
